data_4506410
loop_
_publ_author_name
'Stopin, Antoine'
'Garcia-Garibay, Miguel A.'

_publ_section_title
;
 Crystals and Aggregates of a Molecular Tetrarotor with Multiple Trityl
 Embraces Derived from Tetraphenyladamantane
;
_journal_issue 7
_journal_name_full 'Crystal Growth &amp; Design'
_journal_page_first 3792
_journal_paper_doi 10.1021/cg300632q
_journal_volume 12
_journal_year 2012
_chemical_absolute_configuration unk
_chemical_formula_moiety 'C118 H88, 2(C7 H8)'
_chemical_formula_sum 'C132 H104'
_chemical_formula_weight 1690.15
_chemical_name_systematic
; 
 ? 
;
_space_group_IT_number 18
_symmetry_cell_setting orthorhombic
_symmetry_space_group_name_Hall 'P 2 2ab'
_symmetry_space_group_name_H-M 'P 21 21 2'
_atom_sites_solution_hydrogens geom
_atom_sites_solution_primary direct
_atom_sites_solution_secondary difmap
_audit_creation_method SHELXL-97
_cell_angle_alpha 90.00
_cell_angle_beta 90.00
_cell_angle_gamma 90.00
_cell_formula_units_Z 2
_cell_length_a 20.994(7)
_cell_length_b 32.153(11)
_cell_length_c 6.953(2)
_cell_measurement_reflns_used 6284
_cell_measurement_temperature 100(2)
_cell_measurement_theta_max 27.47
_cell_measurement_theta_min 3.86
_cell_volume 4693(3)
_computing_cell_refinement 'Bruker SAINT'
_computing_data_collection 'Bruker APEX2'
_computing_data_reduction 'Bruker SAINT'
_computing_molecular_graphics 'Bruker SHELXTL'
_computing_publication_material 'Bruker SHELXTL'
_computing_structure_refinement 'SHELXL-97 (Sheldrick, 2008)'
_computing_structure_solution 'SHELXS-97 (Sheldrick, 2008)'
_diffrn_ambient_temperature 100(2)
_diffrn_measured_fraction_theta_full 0.987
_diffrn_measured_fraction_theta_max 0.987
_diffrn_measurement_device_type 'Bruker APEX-II CCD'
_diffrn_measurement_method '\f and \w scans'
_diffrn_radiation_monochromator graphite
_diffrn_radiation_source 'fine-focus sealed tube'
_diffrn_radiation_type MoK\a
_diffrn_radiation_wavelength 0.71073
_diffrn_reflns_av_R_equivalents 0.00
_diffrn_reflns_av_sigmaI/netI 0.11
_diffrn_reflns_limit_h_max 27
_diffrn_reflns_limit_h_min 0
_diffrn_reflns_limit_k_max 43
_diffrn_reflns_limit_k_min 0
_diffrn_reflns_limit_l_max 9
_diffrn_reflns_limit_l_min 0
_diffrn_reflns_number 6611
_diffrn_reflns_theta_full 28.53
_diffrn_reflns_theta_max 28.53
_diffrn_reflns_theta_min 3.86
_exptl_absorpt_coefficient_mu 0.067
_exptl_absorpt_correction_T_max 0.9973
_exptl_absorpt_correction_T_min 0.9420
_exptl_absorpt_correction_type multi-scan
_exptl_absorpt_process_details 'Sadabs (Bruker)'
_exptl_crystal_colour colorless
_exptl_crystal_density_diffrn 1.196
_exptl_crystal_density_method 'not measured'
_exptl_crystal_description needle
_exptl_crystal_F_000 1792
_exptl_crystal_size_max 0.12
_exptl_crystal_size_mid 0.06
_exptl_crystal_size_min 0.04
_refine_diff_density_max 0.341
_refine_diff_density_min -0.234
_refine_diff_density_rms 0.060
_refine_ls_abs_structure_details 'Flack H D (1983), Acta Cryst. A39, 876-881'
_refine_ls_extinction_method none
_refine_ls_goodness_of_fit_ref 0.919
_refine_ls_hydrogen_treatment constr
_refine_ls_matrix_type full
_refine_ls_number_parameters 597
_refine_ls_number_reflns 6611
_refine_ls_number_restraints 0
_refine_ls_restrained_S_all 0.919
_refine_ls_R_factor_all 0.1249
_refine_ls_R_factor_gt 0.0621
_refine_ls_shift/su_max 0.008
_refine_ls_shift/su_mean 0.000
_refine_ls_structure_factor_coef Fsqd
_refine_ls_weighting_details 'calc w=1/[\s^2^(Fo^2^)+(0.0613P)^2^+0.0000P] where P=(Fo^2^+2Fc^2^)/3'
_refine_ls_weighting_scheme calc
_refine_ls_wR_factor_gt 0.1191
_refine_ls_wR_factor_ref 0.1415
_reflns_number_gt 3665
_reflns_number_total 6611
_reflns_threshold_expression >2sigma(I)
_cod_data_source_file cg300632q_si_002.cif
_cod_data_source_block gg1111s
_cod_depositor_comments
;
The following automatic conversions were performed:

'_symmetry_cell_setting' value 'Orthorhombic' changed to
'orthorhombic' according to
/home/saulius/struct/CIF-dictionaries/cif_core.dic dictionary named
'cif_core.dic' version 2.4.1 from 2010-06-29.

Automatic conversion script
Id: cif_fix_values 1891 2012-01-12 08:04:46Z andrius 

 Adding full bibliography for 4506410.cif.
;
_cod_original_sg_symbol_H-M 'P 2(1) 2(1) 2 '
_cod_database_code 4506410

loop_
_symmetry_equiv_pos_as_xyz
'x, y, z'
'-x, -y, z'
'-x+1/2, y+1/2, -z'
'x+1/2, -y+1/2, -z'

loop_
_atom_site_label
_atom_site_type_symbol
_atom_site_fract_x
_atom_site_fract_y
_atom_site_fract_z
_atom_site_U_iso_or_equiv
_atom_site_adp_type
_atom_site_occupancy
_atom_site_symmetry_multiplicity
_atom_site_calc_flag
_atom_site_refinement_flags
C1 C -0.06624(16) 0.46592(10) 0.2226(5) 0.0227(8) Uani 1 1 d .
H1A H -0.0714 0.4410 0.3047 0.027 Uiso 1 1 calc R
H1B H -0.1046 0.4685 0.1407 0.027 Uiso 1 1 calc R
C2 C -0.00756(16) 0.46067(10) 0.0953(5) 0.0222(7) Uani 1 1 d .
C3 C 0.05225(16) 0.45717(10) 0.2206(5) 0.0226(8) Uani 1 1 d .
H3A H 0.0902 0.4544 0.1369 0.027 Uiso 1 1 calc R
H3B H 0.0493 0.4319 0.3013 0.027 Uiso 1 1 calc R
C4 C 0.06012(16) 0.49534(10) 0.3502(5) 0.0219(7) Uani 1 1 d .
C5 C 0.0000 0.5000 0.4728(7) 0.0248(11) Uani 1 2 d S
H5A H 0.0045 0.5247 0.5566 0.030 Uiso 0.50 1 calc PR
H5B H -0.0045 0.4753 0.5566 0.030 Uiso 0.50 1 calc PR
C6 C 0.0000 0.5000 -0.0290(7) 0.0219(11) Uani 1 2 d S
H6A H 0.0378 0.4969 -0.1127 0.026 Uiso 0.50 1 calc PR
H6B H -0.0378 0.5031 -0.1127 0.026 Uiso 0.50 1 calc PR
C7 C -0.01386(16) 0.42369(10) -0.0411(5) 0.0221(8) Uani 1 1 d .
C8 C 0.03115(18) 0.39180(11) -0.0475(5) 0.0275(8) Uani 1 1 d .
H8 H 0.0636 0.3908 0.0476 0.033 Uiso 1 1 calc R
C9 C 0.02950(18) 0.36168(11) -0.1890(5) 0.0296(9) Uani 1 1 d .
H9 H 0.0617 0.3409 -0.1927 0.035 Uiso 1 1 calc R
C10 C -0.01842(18) 0.36136(11) -0.3255(5) 0.0293(9) Uani 1 1 d .
C11 C -0.06605(19) 0.39134(11) -0.3144(5) 0.0288(9) Uani 1 1 d .
H11 H -0.1005 0.3909 -0.4030 0.035 Uiso 1 1 calc R
C12 C -0.06312(18) 0.42187(11) -0.1738(5) 0.0263(8) Uani 1 1 d .
H12 H -0.0959 0.4422 -0.1682 0.032 Uiso 1 1 calc R
C13 C -0.01733(18) 0.33007(11) -0.4744(5) 0.0315(9) Uani 1 1 d .
C14 C -0.01152(19) 0.30363(12) -0.5915(5) 0.0331(9) Uani 1 1 d .
C15 C -0.00288(19) 0.26887(11) -0.7271(5) 0.0300(8) Uani 1 1 d .
C16 C 0.05421(19) 0.27735(11) -0.8600(6) 0.0322(9) Uani 1 1 d .
C17 C 0.1063(2) 0.29961(12) -0.7960(6) 0.0372(10) Uani 1 1 d .
H17 H 0.1050 0.3127 -0.6736 0.045 Uiso 1 1 calc R
C18 C 0.1603(2) 0.30297(13) -0.9092(7) 0.0450(11) Uani 1 1 d .
H18 H 0.1956 0.3188 -0.8652 0.054 Uiso 1 1 calc R
C19 C 0.1631(2) 0.28355(13) -1.0838(6) 0.0428(11) Uani 1 1 d .
H19 H 0.2009 0.2850 -1.1587 0.051 Uiso 1 1 calc R
C20 C 0.1115(2) 0.26200(12) -1.1508(6) 0.0391(10) Uani 1 1 d .
H20 H 0.1128 0.2491 -1.2737 0.047 Uiso 1 1 calc R
C21 C 0.0578(2) 0.25918(11) -1.0387(5) 0.0316(9) Uani 1 1 d .
H21 H 0.0220 0.2442 -1.0860 0.038 Uiso 1 1 calc R
C22 C 0.0110(2) 0.22948(11) -0.6039(5) 0.0337(9) Uani 1 1 d .
C23 C 0.0632(2) 0.20397(12) -0.6402(6) 0.0393(10) Uani 1 1 d .
H23 H 0.0910 0.2101 -0.7442 0.047 Uiso 1 1 calc R
C24 C 0.0745(2) 0.16973(13) -0.5251(6) 0.0475(12) Uani 1 1 d .
H24 H 0.1105 0.1527 -0.5500 0.057 Uiso 1 1 calc R
C25 C 0.0353(2) 0.16011(13) -0.3781(7) 0.0513(13) Uani 1 1 d .
H25 H 0.0436 0.1363 -0.3012 0.062 Uiso 1 1 calc R
C26 C -0.0169(2) 0.18497(13) -0.3396(6) 0.0492(12) Uani 1 1 d .
H26 H -0.0445 0.1783 -0.2359 0.059 Uiso 1 1 calc R
C27 C -0.0288(2) 0.21974(12) -0.4531(6) 0.0398(10) Uani 1 1 d .
H27 H -0.0646 0.2369 -0.4265 0.048 Uiso 1 1 calc R
C28 C -0.06329(18) 0.26405(11) -0.8478(5) 0.0324(9) Uani 1 1 d .
C29 C -0.0921(2) 0.22559(12) -0.8795(6) 0.0399(10) Uani 1 1 d .
H29 H -0.0750 0.2014 -0.8203 0.048 Uiso 1 1 calc R
C30 C -0.1451(2) 0.22226(14) -0.9961(7) 0.0506(12) Uani 1 1 d .
H30 H -0.1644 0.1959 -1.0149 0.061 Uiso 1 1 calc R
C31 C -0.1702(2) 0.25668(15) -1.0851(7) 0.0496(12) Uani 1 1 d .
H31 H -0.2064 0.2542 -1.1660 0.060 Uiso 1 1 calc R
C32 C -0.14168(19) 0.29516(13) -1.0550(6) 0.0426(11) Uani 1 1 d .
H32 H -0.1586 0.3192 -1.1158 0.051 Uiso 1 1 calc R
C33 C -0.08969(19) 0.29863(12) -0.9390(6) 0.0364(10) Uani 1 1 d .
H33 H -0.0710 0.3252 -0.9197 0.044 Uiso 1 1 calc R
C34 C 0.11556(16) 0.48908(11) 0.4854(5) 0.0235(8) Uani 1 1 d .
C35 C 0.16880(17) 0.51465(11) 0.4944(5) 0.0280(8) Uani 1 1 d .
H35 H 0.1728 0.5368 0.4046 0.034 Uiso 1 1 calc R
C36 C 0.21595(17) 0.50897(11) 0.6292(5) 0.0312(9) Uani 1 1 d .
H36 H 0.2519 0.5269 0.6304 0.037 Uiso 1 1 calc R
C37 C 0.21128(17) 0.47700(11) 0.7645(5) 0.0284(9) Uani 1 1 d .
C38 C 0.15958(17) 0.45040(11) 0.7522(5) 0.0284(8) Uani 1 1 d .
H38 H 0.1564 0.4277 0.8390 0.034 Uiso 1 1 calc R
C39 C 0.11308(17) 0.45623(11) 0.6179(5) 0.0254(8) Uani 1 1 d .
H39 H 0.0781 0.4375 0.6139 0.031 Uiso 1 1 calc R
C40 C 0.25799(19) 0.46968(12) 0.9103(5) 0.0321(9) Uani 1 1 d .
C41 C 0.29290(18) 0.46033(12) 1.0376(6) 0.0319(9) Uani 1 1 d .
C42 C 0.33797(18) 0.44658(11) 1.1865(5) 0.0294(9) Uani 1 1 d .
C43 C 0.35283(18) 0.48251(12) 1.3252(6) 0.0323(9) Uani 1 1 d .
C44 C 0.34195(19) 0.52363(12) 1.2687(6) 0.0385(10) Uani 1 1 d .
H44 H 0.3235 0.5295 1.1469 0.046 Uiso 1 1 calc R
C45 C 0.3585(2) 0.55594(14) 1.3935(7) 0.0465(11) Uani 1 1 d .
H45 H 0.3505 0.5839 1.3569 0.056 Uiso 1 1 calc R
C46 C 0.3858(2) 0.54788(13) 1.5655(7) 0.0486(12) Uani 1 1 d .
H46 H 0.3979 0.5702 1.6471 0.058 Uiso 1 1 calc R
C47 C 0.3963(2) 0.50722(14) 1.6235(6) 0.0455(11) Uani 1 1 d .
H47 H 0.4147 0.5016 1.7456 0.055 Uiso 1 1 calc R
C48 C 0.37978(19) 0.47519(12) 1.5027(6) 0.0384(10) Uani 1 1 d .
H48 H 0.3871 0.4473 1.5424 0.046 Uiso 1 1 calc R
C49 C 0.30757(18) 0.41043(11) 1.2980(5) 0.0298(9) Uani 1 1 d .
C50 C 0.24378(19) 0.41066(12) 1.3403(6) 0.0405(10) Uani 1 1 d .
H50 H 0.2183 0.4333 1.2975 0.049 Uiso 1 1 calc R
C51 C 0.2157(2) 0.37899(13) 1.4430(7) 0.0493(12) Uani 1 1 d .
H51 H 0.1713 0.3797 1.4697 0.059 Uiso 1 1 calc R
C52 C 0.2523(2) 0.34631(14) 1.5067(7) 0.0525(12) Uani 1 1 d .
H52 H 0.2331 0.3242 1.5763 0.063 Uiso 1 1 calc R
C53 C 0.3165(2) 0.34564(14) 1.4699(7) 0.0499(12) Uani 1 1 d .
H53 H 0.3420 0.3234 1.5163 0.060 Uiso 1 1 calc R
C54 C 0.3440(2) 0.37773(13) 1.3642(6) 0.0419(11) Uani 1 1 d .
H54 H 0.3883 0.3771 1.3373 0.050 Uiso 1 1 calc R
C55 C 0.39817(17) 0.43168(11) 1.0821(5) 0.0283(9) Uani 1 1 d .
C56 C 0.45871(19) 0.44409(12) 1.1286(6) 0.0375(10) Uani 1 1 d .
H56 H 0.4648 0.4637 1.2289 0.045 Uiso 1 1 calc R
C57 C 0.5113(2) 0.42837(14) 1.0312(7) 0.0444(11) Uani 1 1 d .
H57 H 0.5530 0.4374 1.0645 0.053 Uiso 1 1 calc R
C58 C 0.5030(2) 0.39970(13) 0.8866(6) 0.0446(11) Uani 1 1 d .
H58 H 0.5389 0.3881 0.8234 0.054 Uiso 1 1 calc R
C59 C 0.4427(2) 0.38786(12) 0.8336(6) 0.0404(10) Uani 1 1 d .
H59 H 0.4368 0.3690 0.7299 0.048 Uiso 1 1 calc R
C60 C 0.3910(2) 0.40323(12) 0.9302(6) 0.0356(10) Uani 1 1 d .
H60 H 0.3495 0.3945 0.8939 0.043 Uiso 1 1 calc R
C61 C 0.2409(3) 0.65311(15) 0.2626(7) 0.0552(13) Uani 1 1 d .
C62 C 0.2947(2) 0.66422(14) 0.1652(9) 0.0572(14) Uani 1 1 d .
H62 H 0.3187 0.6876 0.2076 0.069 Uiso 1 1 calc R
C63 C 0.3148(3) 0.64235(18) 0.0076(9) 0.0677(15) Uani 1 1 d .
H63 H 0.3523 0.6507 -0.0587 0.081 Uiso 1 1 calc R
C64 C 0.2811(3) 0.60837(16) -0.0553(8) 0.0650(15) Uani 1 1 d .
H64 H 0.2952 0.5927 -0.1631 0.078 Uiso 1 1 calc R
C65 C 0.2273(2) 0.59770(15) 0.0401(8) 0.0585(14) Uani 1 1 d .
H65 H 0.2034 0.5744 -0.0025 0.070 Uiso 1 1 calc R
C66 C 0.2066(2) 0.61950(15) 0.1948(8) 0.0582(13) Uani 1 1 d .
H66 H 0.1682 0.6116 0.2571 0.070 Uiso 1 1 calc R
C67 C 0.2172(3) 0.6773(2) 0.4307(9) 0.097(2) Uani 1 1 d .
H67A H 0.2258 0.6618 0.5492 0.145 Uiso 1 1 calc R
H67B H 0.1713 0.6818 0.4176 0.145 Uiso 1 1 calc R
H67C H 0.2391 0.7042 0.4358 0.145 Uiso 1 1 calc R

loop_
_atom_site_aniso_label
_atom_site_aniso_U_11
_atom_site_aniso_U_22
_atom_site_aniso_U_33
_atom_site_aniso_U_23
_atom_site_aniso_U_13
_atom_site_aniso_U_12
C1 0.029(2) 0.0197(17) 0.0194(17) -0.0003(15) -0.0011(16) -0.0016(15)
C2 0.0304(19) 0.0183(17) 0.0180(17) 0.0010(14) -0.0010(16) 0.0008(15)
C3 0.032(2) 0.0162(17) 0.0199(17) -0.0003(14) 0.0002(16) 0.0033(15)
C4 0.0267(18) 0.0206(17) 0.0184(16) 0.0004(15) 0.0015(15) 0.0023(15)
C5 0.037(3) 0.016(2) 0.022(2) 0.000 0.000 0.004(2)
C6 0.028(3) 0.022(3) 0.016(2) 0.000 0.000 0.002(2)
C7 0.030(2) 0.0199(17) 0.0170(17) -0.0004(14) 0.0036(16) -0.0003(15)
C8 0.036(2) 0.0236(19) 0.0230(19) 0.0015(16) -0.0021(17) 0.0006(16)
C9 0.042(2) 0.0182(18) 0.028(2) 0.0005(16) 0.0039(19) 0.0006(17)
C10 0.041(2) 0.0211(19) 0.026(2) -0.0011(16) 0.0019(18) -0.0059(17)
C11 0.041(2) 0.0251(19) 0.0204(18) -0.0020(16) -0.0039(18) -0.0005(17)
C12 0.032(2) 0.0230(19) 0.0241(19) -0.0010(16) 0.0026(17) 0.0013(16)
C13 0.044(2) 0.025(2) 0.026(2) -0.0007(17) 0.0040(18) -0.0026(17)
C14 0.046(2) 0.027(2) 0.026(2) -0.0028(17) 0.0005(19) -0.0004(18)
C15 0.046(2) 0.0210(18) 0.0231(18) -0.0016(16) -0.0009(19) 0.0011(17)
C16 0.045(2) 0.0203(19) 0.031(2) 0.0011(17) -0.0041(19) 0.0026(18)
C17 0.051(3) 0.029(2) 0.032(2) -0.0033(18) -0.001(2) -0.0050(19)
C18 0.050(3) 0.039(2) 0.047(3) 0.000(2) -0.002(2) -0.004(2)
C19 0.049(3) 0.039(2) 0.041(3) 0.004(2) 0.008(2) 0.007(2)
C20 0.050(3) 0.033(2) 0.034(2) 0.0045(19) 0.005(2) 0.011(2)
C21 0.045(2) 0.0191(19) 0.031(2) -0.0016(17) -0.0038(19) 0.0030(17)
C22 0.055(3) 0.024(2) 0.0215(18) -0.0049(16) -0.0020(19) -0.0096(19)
C23 0.063(3) 0.027(2) 0.028(2) -0.0025(18) -0.004(2) 0.002(2)
C24 0.078(3) 0.032(2) 0.032(2) 0.000(2) -0.005(2) 0.005(2)
C25 0.090(4) 0.028(2) 0.036(3) -0.001(2) -0.016(3) -0.007(3)
C26 0.076(3) 0.038(3) 0.034(2) 0.002(2) 0.002(2) -0.017(2)
C27 0.059(3) 0.025(2) 0.036(2) -0.0063(18) 0.000(2) -0.009(2)
C28 0.041(2) 0.028(2) 0.028(2) -0.0046(17) 0.0030(19) -0.0030(18)
C29 0.052(3) 0.026(2) 0.042(2) 0.000(2) -0.001(2) -0.0047(19)
C30 0.061(3) 0.037(3) 0.053(3) -0.002(2) -0.008(3) -0.015(2)
C31 0.049(3) 0.054(3) 0.045(3) -0.006(2) -0.008(2) -0.008(2)
C32 0.045(3) 0.036(2) 0.047(3) 0.004(2) -0.007(2) 0.002(2)
C33 0.045(2) 0.030(2) 0.034(2) 0.0007(19) -0.002(2) -0.0003(19)
C34 0.0272(19) 0.0240(18) 0.0192(18) -0.0021(15) 0.0047(16) 0.0032(16)
C35 0.034(2) 0.028(2) 0.0226(19) 0.0002(16) -0.0003(17) 0.0010(17)
C36 0.032(2) 0.029(2) 0.032(2) -0.0034(18) -0.0010(18) -0.0012(17)
C37 0.029(2) 0.033(2) 0.0234(19) -0.0074(17) -0.0016(17) 0.0083(17)
C38 0.034(2) 0.028(2) 0.0234(19) -0.0001(16) 0.0002(17) 0.0056(17)
C39 0.0273(19) 0.0262(19) 0.0227(19) 0.0003(16) 0.0031(16) 0.0031(16)
C40 0.041(2) 0.030(2) 0.025(2) -0.0014(17) -0.0008(19) 0.0061(18)
C41 0.037(2) 0.028(2) 0.031(2) -0.0059(18) 0.0003(19) 0.0036(18)
C42 0.036(2) 0.028(2) 0.024(2) 0.0025(17) -0.0025(18) 0.0006(17)
C43 0.036(2) 0.031(2) 0.030(2) 0.0007(18) 0.0002(18) -0.0024(18)
C44 0.046(3) 0.034(2) 0.036(2) -0.002(2) -0.004(2) -0.0047(19)
C45 0.062(3) 0.031(2) 0.046(3) -0.004(2) 0.003(2) -0.004(2)
C46 0.065(3) 0.034(3) 0.047(3) -0.012(2) -0.003(3) -0.011(2)
C47 0.052(3) 0.047(3) 0.037(2) -0.003(2) -0.012(2) -0.003(2)
C48 0.052(3) 0.029(2) 0.034(2) -0.0040(19) -0.008(2) 0.000(2)
C49 0.036(2) 0.026(2) 0.027(2) -0.0015(17) -0.0030(18) -0.0025(17)
C50 0.040(2) 0.031(2) 0.051(3) -0.006(2) 0.008(2) -0.0023(19)
C51 0.052(3) 0.038(3) 0.059(3) -0.011(2) 0.018(3) -0.009(2)
C52 0.072(3) 0.038(3) 0.048(3) 0.001(2) 0.014(3) -0.012(2)
C53 0.063(3) 0.040(3) 0.046(3) 0.018(2) -0.001(3) -0.004(2)
C54 0.042(2) 0.043(3) 0.040(2) 0.010(2) -0.002(2) -0.003(2)
C55 0.034(2) 0.028(2) 0.0230(19) 0.0053(16) -0.0018(17) 0.0013(17)
C56 0.041(2) 0.036(2) 0.036(2) 0.001(2) 0.001(2) 0.0000(19)
C57 0.034(2) 0.049(3) 0.051(3) 0.010(2) 0.001(2) -0.004(2)
C58 0.046(3) 0.042(3) 0.045(3) 0.013(2) 0.014(2) 0.006(2)
C59 0.055(3) 0.028(2) 0.038(2) 0.0011(19) 0.006(2) 0.004(2)
C60 0.041(2) 0.029(2) 0.037(2) 0.0036(19) -0.005(2) 0.0005(19)
C61 0.066(3) 0.046(3) 0.054(3) -0.003(3) -0.008(3) 0.003(3)
C62 0.052(3) 0.035(3) 0.084(4) 0.007(3) -0.003(3) -0.010(2)
C63 0.058(3) 0.064(4) 0.082(4) 0.013(3) 0.021(3) -0.001(3)
C64 0.080(4) 0.052(3) 0.063(3) -0.008(3) 0.003(3) 0.007(3)
C65 0.062(3) 0.037(3) 0.077(4) -0.001(3) -0.006(3) -0.005(2)
C66 0.057(3) 0.046(3) 0.071(4) 0.012(3) 0.010(3) -0.005(2)
C67 0.112(5) 0.105(5) 0.073(4) -0.026(4) 0.003(4) 0.019(4)

loop_
_atom_type_symbol
_atom_type_description
_atom_type_scat_dispersion_real
_atom_type_scat_dispersion_imag
_atom_type_scat_source
C C 0.0033 0.0016 'International Tables Vol C Tables 4.2.6.8 and 6.1.1.4'
H H 0.0000 0.0000 'International Tables Vol C Tables 4.2.6.8 and 6.1.1.4'

loop_
_geom_angle_atom_site_label_1
_geom_angle_atom_site_label_2
_geom_angle_atom_site_label_3
_geom_angle
_geom_angle_site_symmetry_1
_geom_angle_site_symmetry_3
C2 C1 C4 110.9(3) . 2_565
C2 C1 H1A 109.5 . .
C4 C1 H1A 109.5 2_565 .
C2 C1 H1B 109.5 . .
C4 C1 H1B 109.5 2_565 .
H1A C1 H1B 108.0 . .
C1 C2 C7 112.1(3) . .
C1 C2 C3 109.9(3) . .
C7 C2 C3 111.5(3) . .
C1 C2 C6 108.5(2) . .
C7 C2 C6 107.4(3) . .
C3 C2 C6 107.1(3) . .
C2 C3 C4 111.3(3) . .
C2 C3 H3A 109.4 . .
C4 C3 H3A 109.4 . .
C2 C3 H3B 109.4 . .
C4 C3 H3B 109.4 . .
H3A C3 H3B 108.0 . .
C34 C4 C5 107.6(3) . .
C34 C4 C3 110.0(3) . .
C5 C4 C3 108.5(3) . .
C34 C4 C1 113.8(3) . 2_565
C5 C4 C1 108.2(3) . 2_565
C3 C4 C1 108.6(3) . 2_565
C4 C5 C4 112.3(4) . 2_565
C4 C5 H5A 109.1 . .
C4 C5 H5A 109.1 2_565 .
C4 C5 H5B 109.1 . .
C4 C5 H5B 109.1 2_565 .
H5A C5 H5B 107.9 . .
C2 C6 C2 111.7(4) 2_565 .
C2 C6 H6A 109.3 2_565 .
C2 C6 H6A 109.3 . .
C2 C6 H6B 109.3 2_565 .
C2 C6 H6B 109.3 . .
H6A C6 H6B 107.9 . .
C12 C7 C8 116.9(3) . .
C12 C7 C2 120.7(3) . .
C8 C7 C2 122.2(3) . .
C9 C8 C7 121.4(3) . .
C9 C8 H8 119.3 . .
C7 C8 H8 119.3 . .
C10 C9 C8 120.8(3) . .
C10 C9 H9 119.6 . .
C8 C9 H9 119.6 . .
C9 C10 C11 118.7(3) . .
C9 C10 C13 119.1(3) . .
C11 C10 C13 122.3(4) . .
C12 C11 C10 119.8(4) . .
C12 C11 H11 120.1 . .
C10 C11 H11 120.1 . .
C7 C12 C11 122.1(3) . .
C7 C12 H12 118.9 . .
C11 C12 H12 118.9 . .
C14 C13 C10 174.6(4) . .
C13 C14 C15 176.3(4) . .
C14 C15 C28 109.0(3) . .
C14 C15 C16 110.2(3) . .
C28 C15 C16 109.6(3) . .
C14 C15 C22 106.7(3) . .
C28 C15 C22 112.0(3) . .
C16 C15 C22 109.2(3) . .
C21 C16 C17 118.0(4) . .
C21 C16 C15 120.7(3) . .
C17 C16 C15 121.0(3) . .
C16 C17 C18 120.4(4) . .
C16 C17 H17 119.8 . .
C18 C17 H17 119.8 . .
C19 C18 C17 120.3(4) . .
C19 C18 H18 119.8 . .
C17 C18 H18 119.8 . .
C18 C19 C20 120.0(4) . .
C18 C19 H19 120.0 . .
C20 C19 H19 120.0 . .
C19 C20 C21 119.4(4) . .
C19 C20 H20 120.3 . .
C21 C20 H20 120.3 . .
C16 C21 C20 122.0(4) . .
C16 C21 H21 119.0 . .
C20 C21 H21 119.0 . .
C27 C22 C23 118.8(4) . .
C27 C22 C15 119.4(4) . .
C23 C22 C15 121.8(3) . .
C24 C23 C22 120.0(4) . .
C24 C23 H23 120.0 . .
C22 C23 H23 120.0 . .
C25 C24 C23 121.2(5) . .
C25 C24 H24 119.4 . .
C23 C24 H24 119.4 . .
C24 C25 C26 119.8(4) . .
C24 C25 H25 120.1 . .
C26 C25 H25 120.1 . .
C25 C26 C27 119.8(4) . .
C25 C26 H26 120.1 . .
C27 C26 H26 120.1 . .
C22 C27 C26 120.3(4) . .
C22 C27 H27 119.8 . .
C26 C27 H27 119.8 . .
C33 C28 C29 117.6(4) . .
C33 C28 C15 119.9(3) . .
C29 C28 C15 122.5(4) . .
C30 C29 C28 120.7(4) . .
C30 C29 H29 119.6 . .
C28 C29 H29 119.6 . .
C31 C30 C29 120.7(4) . .
C31 C30 H30 119.6 . .
C29 C30 H30 119.6 . .
C30 C31 C32 119.0(4) . .
C30 C31 H31 120.5 . .
C32 C31 H31 120.5 . .
C33 C32 C31 120.4(4) . .
C33 C32 H32 119.8 . .
C31 C32 H32 119.8 . .
C32 C33 C28 121.5(4) . .
C32 C33 H33 119.3 . .
C28 C33 H33 119.2 . .
C35 C34 C39 116.5(3) . .
C35 C34 C4 124.7(3) . .
C39 C34 C4 118.7(3) . .
C36 C35 C34 122.1(3) . .
C36 C35 H35 118.9 . .
C34 C35 H35 118.9 . .
C35 C36 C37 120.4(3) . .
C35 C36 H36 119.8 . .
C37 C36 H36 119.8 . .
C38 C37 C36 117.9(3) . .
C38 C37 C40 118.7(3) . .
C36 C37 C40 123.4(3) . .
C39 C38 C37 121.2(4) . .
C39 C38 H38 119.4 . .
C37 C38 H38 119.4 . .
C38 C39 C34 121.8(3) . .
C38 C39 H39 119.1 . .
C34 C39 H39 119.1 . .
C41 C40 C37 173.3(4) . .
C40 C41 C42 176.1(4) . .
C41 C42 C55 106.9(3) . .
C41 C42 C49 108.4(3) . .
C55 C42 C49 110.2(3) . .
C41 C42 C43 110.2(3) . .
C55 C42 C43 111.4(3) . .
C49 C42 C43 109.7(3) . .
C48 C43 C44 118.7(4) . .
C48 C43 C42 121.1(3) . .
C44 C43 C42 120.1(3) . .
C45 C44 C43 119.2(4) . .
C45 C44 H44 120.4 . .
C43 C44 H44 120.4 . .
C46 C45 C44 120.8(4) . .
C46 C45 H45 119.6 . .
C44 C45 H45 119.6 . .
C45 C46 C47 120.4(4) . .
C45 C46 H46 119.8 . .
C47 C46 H46 119.8 . .
C48 C47 C46 119.3(4) . .
C48 C47 H47 120.4 . .
C46 C47 H47 120.4 . .
C43 C48 C47 121.6(4) . .
C43 C48 H48 119.2 . .
C47 C48 H48 119.2 . .
C50 C49 C54 118.3(4) . .
C50 C49 C42 120.7(3) . .
C54 C49 C42 121.0(3) . .
C49 C50 C51 121.7(4) . .
C49 C50 H50 119.1 . .
C51 C50 H50 119.1 . .
C52 C51 C50 119.5(4) . .
C52 C51 H51 120.2 . .
C50 C51 H51 120.2 . .
C53 C52 C51 120.1(4) . .
C53 C52 H52 120.0 . .
C51 C52 H52 120.0 . .
C52 C53 C54 119.6(4) . .
C52 C53 H53 120.2 . .
C54 C53 H53 120.2 . .
C49 C54 C53 120.8(4) . .
C49 C54 H54 119.6 . .
C53 C54 H54 119.6 . .
C56 C55 C60 117.7(4) . .
C56 C55 C42 124.2(3) . .
C60 C55 C42 118.1(3) . .
C55 C56 C57 121.1(4) . .
C55 C56 H56 119.5 . .
C57 C56 H56 119.5 . .
C58 C57 C56 119.9(4) . .
C58 C57 H57 120.1 . .
C56 C57 H57 120.1 . .
C59 C58 C57 120.0(4) . .
C59 C58 H58 120.0 . .
C57 C58 H58 120.0 . .
C60 C59 C58 119.9(4) . .
C60 C59 H59 120.0 . .
C58 C59 H59 120.0 . .
C59 C60 C55 121.3(4) . .
C59 C60 H60 119.3 . .
C55 C60 H60 119.3 . .
C62 C61 C66 117.8(5) . .
C62 C61 C67 121.9(5) . .
C66 C61 C67 120.2(5) . .
C61 C62 C63 121.2(5) . .
C61 C62 H62 119.4 . .
C63 C62 H62 119.4 . .
C64 C63 C62 120.3(5) . .
C64 C63 H63 119.8 . .
C62 C63 H63 119.8 . .
C65 C64 C63 118.4(5) . .
C65 C64 H64 120.8 . .
C63 C64 H64 120.8 . .
C64 C65 C66 121.6(5) . .
C64 C65 H65 119.2 . .
C66 C65 H65 119.2 . .
C65 C66 C61 120.6(5) . .
C65 C66 H66 119.7 . .
C61 C66 H66 119.7 . .
C61 C67 H67A 109.5 . .
C61 C67 H67B 109.5 . .
H67A C67 H67B 109.5 . .
C61 C67 H67C 109.5 . .
H67A C67 H67C 109.5 . .
H67B C67 H67C 109.5 . .

loop_
_geom_bond_atom_site_label_1
_geom_bond_atom_site_label_2
_geom_bond_distance
_geom_bond_site_symmetry_2
C1 C2 1.526(5) .
C1 C4 1.535(4) 2_565
C1 H1A 0.9900 .
C1 H1B 0.9900 .
C2 C7 1.527(5) .
C2 C3 1.532(5) .
C2 C6 1.540(4) .
C3 C4 1.531(5) .
C3 H3A 0.9900 .
C3 H3B 0.9900 .
C4 C34 1.510(5) .
C4 C5 1.530(4) .
C4 C1 1.535(4) 2_565
C5 C4 1.530(4) 2_565
C5 H5A 0.9900 .
C5 H5B 0.9900 .
C6 C2 1.540(4) 2_565
C6 H6A 0.9900 .
C6 H6B 0.9900 .
C7 C12 1.387(5) .
C7 C8 1.395(5) .
C8 C9 1.381(5) .
C8 H8 0.9500 .
C9 C10 1.383(5) .
C9 H9 0.9500 .
C10 C11 1.391(5) .
C10 C13 1.444(5) .
C11 C12 1.387(5) .
C11 H11 0.9500 .
C12 H12 0.9500 .
C13 C14 1.183(5) .
C14 C15 1.474(5) .
C15 C28 1.528(5) .
C15 C16 1.538(5) .
C15 C22 1.557(5) .
C16 C21 1.375(5) .
C16 C17 1.380(5) .
C17 C18 1.385(6) .
C17 H17 0.9500 .
C18 C19 1.367(6) .
C18 H18 0.9500 .
C19 C20 1.368(6) .
C19 H19 0.9500 .
C20 C21 1.374(5) .
C20 H20 0.9500 .
C21 H21 0.9500 .
C22 C27 1.377(5) .
C22 C23 1.392(5) .
C23 C24 1.382(5) .
C23 H23 0.9500 .
C24 C25 1.347(6) .
C24 H24 0.9500 .
C25 C26 1.382(6) .
C25 H25 0.9500 .
C26 C27 1.391(6) .
C26 H26 0.9500 .
C27 H27 0.9500 .
C28 C33 1.395(5) .
C28 C29 1.394(5) .
C29 C30 1.381(6) .
C29 H29 0.9500 .
C30 C31 1.373(6) .
C30 H30 0.9500 .
C31 C32 1.390(6) .
C31 H31 0.9500 .
C32 C33 1.362(5) .
C32 H32 0.9500 .
C33 H33 0.9500 .
C34 C35 1.389(5) .
C34 C39 1.402(5) .
C35 C36 1.375(5) .
C35 H35 0.9500 .
C36 C37 1.397(5) .
C36 H36 0.9500 .
C37 C38 1.384(5) .
C37 C40 1.430(5) .
C38 C39 1.364(5) .
C38 H38 0.9500 .
C39 H39 0.9500 .
C40 C41 1.188(5) .
C41 C42 1.471(5) .
C42 C55 1.534(5) .
C42 C49 1.536(5) .
C42 C43 1.537(5) .
C43 C48 1.378(5) .
C43 C44 1.398(5) .
C44 C45 1.398(6) .
C44 H44 0.9500 .
C45 C46 1.351(6) .
C45 H45 0.9500 .
C46 C47 1.386(6) .
C46 H46 0.9500 .
C47 C48 1.374(5) .
C47 H47 0.9500 .
C48 H48 0.9500 .
C49 C50 1.371(5) .
C49 C54 1.379(5) .
C50 C51 1.377(6) .
C50 H50 0.9500 .
C51 C52 1.375(6) .
C51 H51 0.9500 .
C52 C53 1.372(6) .
C52 H52 0.9500 .
C53 C54 1.392(6) .
C53 H53 0.9500 .
C54 H54 0.9500 .
C55 C56 1.371(5) .
C55 C60 1.405(5) .
C56 C57 1.391(5) .
C56 H56 0.9500 .
C57 C58 1.375(6) .
C57 H57 0.9500 .
C58 C59 1.372(6) .
C58 H58 0.9500 .
C59 C60 1.368(5) .
C59 H59 0.9500 .
C60 H60 0.9500 .
C61 C62 1.365(7) .
C61 C66 1.381(7) .
C61 C67 1.489(7) .
C62 C63 1.369(7) .
C62 H62 0.9500 .
C63 C64 1.373(7) .
C63 H63 0.9500 .
C64 C65 1.354(7) .
C64 H64 0.9500 .
C65 C66 1.355(7) .
C65 H65 0.9500 .
C66 H66 0.9500 .
C67 H67A 0.9800 .
C67 H67B 0.9800 .
C67 H67C 0.9800 .
